data_1564050
loop_
_publ_author_name
'Barik, Chandan Kr'
'Ganguly, Rakesh'
'Garcia, Felipe'
'Leong, Weng Kee'

_publ_section_title
;
 Encapsulating ruthenium in silica using a single source precursor:
 Differing outcomes for a cycloaddition reaction
;
_journal_name_full 'Inorganica Chimica Acta'
_journal_page_first 119833
_journal_paper_doi 10.1016/j.ica.2020.119833
_journal_volume 512
_journal_year 2020
_chemical_formula_sum 'C52 H55 N O10 P2 Ru2 Si2'
_chemical_formula_weight 1174.23
_space_group_crystal_system triclinic
_space_group_IT_number 2
_space_group_name_Hall '-P 1'
_space_group_name_H-M_alt 'P -1'
_atom_sites_solution_hydrogens geom
_atom_sites_solution_primary dual
_cell_angle_alpha 72.1988(16)
_cell_angle_beta 85.7229(17)
_cell_angle_gamma 71.1619(14)
_cell_formula_units_Z 2
_cell_length_a 10.5028(3)
_cell_length_b 13.6946(4)
_cell_length_c 20.5244(6)
_cell_measurement_reflns_used 9513
_cell_measurement_temperature 103.(2)
_cell_measurement_theta_max 31.0387
_cell_measurement_theta_min 2.2260
_cell_volume 2659.21(14)
_computing_cell_refinement 'SAINT V8.38A (Bruker AXS Inc., 2018)'
_computing_data_collection 'APEX3 (Bruker AXS Inc., 2018)'
_computing_data_reduction 'SAINT V8.38A (Bruker AXS Inc., 2018)'
_computing_molecular_graphics 'XP (Bruker AXS Inc., 2018)'
_computing_publication_material 'APEX3 (Bruker AXS Inc., 2018)'
_computing_structure_refinement 'SHELXL-2017/1 (Sheldrick, 2017)'
_computing_structure_solution 'SHELXT (Bruker AXS Inc., 2018)'
_diffrn_ambient_temperature 103.(2)
_diffrn_detector_area_resol_mean 7.4074
_diffrn_measured_fraction_theta_full 0.995
_diffrn_measured_fraction_theta_max 0.995
_diffrn_measurement_device_type 'Bruker APEX-II CCD'
_diffrn_measurement_method 'phi and omega scans'
_diffrn_radiation_monochromator graphite
_diffrn_radiation_type MoK\a
_diffrn_radiation_wavelength 0.71073
_diffrn_reflns_av_R_equivalents 0.0484
_diffrn_reflns_av_unetI/netI 0.0334
_diffrn_reflns_limit_h_max 15
_diffrn_reflns_limit_h_min -15
_diffrn_reflns_limit_k_max 19
_diffrn_reflns_limit_k_min -19
_diffrn_reflns_limit_l_max 29
_diffrn_reflns_limit_l_min -29
_diffrn_reflns_number 17083
_diffrn_reflns_theta_full 31.14
_diffrn_reflns_theta_max 31.14
_diffrn_reflns_theta_min 2.24
_diffrn_source 'fine-focus sealed tube'
_diffrn_source_type 'Bruker D8 Quest'
_exptl_absorpt_coefficient_mu 0.729
_exptl_absorpt_correction_T_max 0.82
_exptl_absorpt_correction_T_min 0.78
_exptl_absorpt_correction_type multi-scan
_exptl_absorpt_process_details 'SADABS V2012/1 (Bruker AXS Inc.)'
_exptl_crystal_colour colourless
_exptl_crystal_density_diffrn 1.466
_exptl_crystal_density_method 'not measured'
_exptl_crystal_description block
_exptl_crystal_F_000 1200
_exptl_crystal_size_max 0.360
_exptl_crystal_size_mid 0.300
_exptl_crystal_size_min 0.280
_refine_diff_density_max 0.718
_refine_diff_density_min -1.376
_refine_ls_extinction_method none
_refine_ls_goodness_of_fit_ref 1.058
_refine_ls_hydrogen_treatment constr
_refine_ls_matrix_type full
_refine_ls_number_parameters 629
_refine_ls_number_reflns 17083
_refine_ls_number_restraints 0
_refine_ls_restrained_S_all 1.058
_refine_ls_R_factor_all 0.0477
_refine_ls_R_factor_gt 0.0336
_refine_ls_shift/su_max 0.001
_refine_ls_shift/su_mean 0.000
_refine_ls_structure_factor_coef Fsqd
_refine_ls_weighting_details 'w=1/[\s^2^(Fo^2^)+(0.0339P)^2^+3.7325P] where P=(Fo^2^+2Fc^2^)/3'
_refine_ls_weighting_scheme calc
_refine_ls_wR_factor_gt 0.0802
_refine_ls_wR_factor_ref 0.0885
_reflns_number_gt 14025
_reflns_number_total 17083
_reflns_threshold_expression 'I > 2\s(I)'
_cod_data_source_file lwk347.cif
_cod_data_source_block lwk338
_cod_database_code 1564050

loop_
_space_group_symop_operation_xyz
'x, y, z'
'-x, -y, -z'

loop_
_atom_site_type_symbol
_atom_site_label
_atom_site_fract_x
_atom_site_fract_y
_atom_site_fract_z
_atom_site_U_iso_or_equiv
_atom_site_adp_type
_atom_site_calc_flag
_atom_site_refinement_flags_adp
_atom_site_refinement_flags_occupancy
_atom_site_refinement_flags_posn
_atom_site_occupancy
_atom_site_disorder_assembly
_atom_site_disorder_group
Ru Ru1 0.93531(2) 0.32381(2) 0.14302(2) 0.01220(4) Uani d . . . 1 . .
Ru Ru2 0.93009(2) 0.41290(2) 0.24544(2) 0.01274(4) Uani d . . . 1 . .
P P1 0.95599(5) 0.19622(4) 0.07887(3) 0.01239(9) Uani d . . . 1 . .
P P2 0.96429(5) 0.44436(4) 0.35235(3) 0.01458(10) Uani d . . . 1 . .
Si Si1 1.45105(8) -0.01137(6) 0.22580(4) 0.02888(15) Uani d . . . 1 . .
Si Si2 0.64240(8) 0.17485(7) 0.43187(4) 0.03203(16) Uani d . . . 1 . .
C C1 0.7841(2) 0.42828(17) 0.09634(12) 0.0196(4) Uani d . . . 1 . .
C C2 1.0379(2) 0.40407(19) 0.09065(11) 0.0206(4) Uani d . . . 1 . .
C C3 0.7532(2) 0.49804(18) 0.22476(12) 0.0208(4) Uani d . . . 1 . .
C C4 0.9841(2) 0.52755(18) 0.19315(11) 0.0203(4) Uani d . . . 1 . .
C C5 0.8279(2) 0.22271(17) 0.27477(11) 0.0170(4) Uani d . . . 1 . .
C C6 0.7762(3) 0.1338(2) 0.32056(12) 0.0256(5) Uani d . . . 1 . .
H H6A 0.682197 0.148334 0.306353 0.031 Uiso calc U . R 1 . .
H H6B 0.8307 0.064134 0.31344 0.031 Uiso calc U . R 1 . .
C C7 0.5103(4) 0.1182(4) 0.4219(2) 0.0628(11) Uani d . . . 1 . .
H H7A 0.487147 0.137802 0.37317 0.094 Uiso calc U . R 1 . .
H H7B 0.43021 0.147441 0.446249 0.094 Uiso calc U . R 1 . .
H H7C 0.543377 0.039317 0.440878 0.094 Uiso calc U . R 1 . .
C C8 0.5789(3) 0.3252(2) 0.39432(16) 0.0431(7) Uani d . . . 1 . .
H H8A 0.642752 0.356749 0.405594 0.065 Uiso calc U . R 1 . .
H H8B 0.491157 0.353839 0.413208 0.065 Uiso calc U . R 1 . .
H H8C 0.56969 0.343814 0.344474 0.065 Uiso calc U . R 1 . .
C C9 0.6979(4) 0.1334(3) 0.52287(16) 0.0506(9) Uani d . . . 1 . .
H H9A 0.750286 0.056408 0.537236 0.076 Uiso calc U . R 1 . .
H H9B 0.618935 0.146017 0.551505 0.076 Uiso calc U . R 1 . .
H H9C 0.753873 0.175862 0.527881 0.076 Uiso calc U . R 1 . .
C C10 1.1632(2) 0.21971(18) 0.24791(12) 0.0192(4) Uani d . . . 1 . .
C C11 1.2822(3) 0.1276(2) 0.28684(15) 0.0324(6) Uani d . . . 1 . .
H H11A 1.362427 0.152205 0.280441 0.039 Uiso calc U . R 1 . .
H H11B 1.26301 0.109155 0.336295 0.039 Uiso calc U . R 1 . .
C C12 1.4295(3) -0.1272(2) 0.20463(14) 0.0334(6) Uani d . . . 1 . .
H H12A 1.391363 -0.16982 0.243663 0.05 Uiso calc U . R 1 . .
H H12B 1.517148 -0.172716 0.194388 0.05 Uiso calc U . R 1 . .
H H12C 1.368655 -0.100423 0.164612 0.05 Uiso calc U . R 1 . .
C C13 1.4678(4) 0.0947(3) 0.14739(18) 0.0533(9) Uani d . . . 1 . .
H H13A 1.388507 0.118395 0.117291 0.08 Uiso calc U . R 1 . .
H H13B 1.548734 0.065542 0.123515 0.08 Uiso calc U . R 1 . .
H H13C 1.475069 0.156356 0.159849 0.08 Uiso calc U . R 1 . .
C C14 1.5985(3) -0.0542(3) 0.28482(19) 0.0423(7) Uani d . . . 1 . .
H H14A 1.607384 0.009096 0.294494 0.064 Uiso calc U . R 1 . .
H H14B 1.680367 -0.088237 0.263347 0.064 Uiso calc U . R 1 . .
H H14C 1.585432 -0.10612 0.327678 0.064 Uiso calc U . R 1 . .
C C15 0.8214(2) 0.23268(16) 0.01606(11) 0.0144(4) Uani d . . . 1 . .
C C16 0.6887(2) 0.25965(17) 0.03809(11) 0.0180(4) Uani d . . . 1 . .
H H16 0.670982 0.263919 0.083381 0.022 Uiso calc U . R 1 . .
C C17 0.5829(2) 0.28018(19) -0.00613(13) 0.0222(4) Uani d . . . 1 . .
H H17 0.49303 0.297199 0.009239 0.027 Uiso calc U . R 1 . .
C C18 0.6081(2) 0.27587(19) -0.07267(13) 0.0247(5) Uani d . . . 1 . .
H H18 0.53553 0.290402 -0.102876 0.03 Uiso calc U . R 1 . .
C C19 0.7394(2) 0.25034(19) -0.09523(12) 0.0229(4) Uani d . . . 1 . .
H H19 0.756424 0.248058 -0.140938 0.027 Uiso calc U . R 1 . .
C C20 0.8458(2) 0.22812(17) -0.05087(11) 0.0179(4) Uani d . . . 1 . .
H H20 0.935592 0.209737 -0.066219 0.021 Uiso calc U . R 1 . .
C C21 1.1098(2) 0.16945(17) 0.03029(10) 0.0148(4) Uani d . . . 1 . .
C C22 1.1440(2) 0.25749(17) -0.01331(11) 0.0178(4) Uani d . . . 1 . .
H H22 1.086972 0.328957 -0.017379 0.021 Uiso calc U . R 1 . .
C C23 1.2606(2) 0.2413(2) -0.05069(12) 0.0222(4) Uani d . . . 1 . .
H H23 1.283025 0.301496 -0.08035 0.027 Uiso calc U . R 1 . .
C C24 1.3447(2) 0.1367(2) -0.04465(12) 0.0240(5) Uani d . . . 1 . .
H H24 1.425184 0.125524 -0.069714 0.029 Uiso calc U . R 1 . .
C C25 1.3110(2) 0.0491(2) -0.00216(12) 0.0229(5) Uani d . . . 1 . .
H H25 1.368142 -0.022128 0.001421 0.028 Uiso calc U . R 1 . .
C C26 1.1941(2) 0.06460(18) 0.03540(11) 0.0185(4) Uani d . . . 1 . .
H H26 1.171568 0.004046 0.064455 0.022 Uiso calc U . R 1 . .
C C27 0.9574(2) 0.06116(16) 0.13115(10) 0.0151(4) Uani d . . . 1 . .
C C28 1.0400(3) 0.01082(18) 0.19009(12) 0.0238(5) Uani d . . . 1 . .
H H28 1.091164 0.048021 0.203185 0.029 Uiso calc U . R 1 . .
C C29 1.0477(3) -0.09321(19) 0.22956(13) 0.0269(5) Uani d . . . 1 . .
H H29 1.104053 -0.126732 0.269576 0.032 Uiso calc U . R 1 . .
C C30 0.9737(3) -0.14894(18) 0.21119(13) 0.0247(5) Uani d . . . 1 . .
H H30 0.979099 -0.220181 0.238386 0.03 Uiso calc U . R 1 . .
C C31 0.8921(2) -0.09943(18) 0.15289(12) 0.0233(5) Uani d . . . 1 . .
H H31 0.841488 -0.13706 0.139855 0.028 Uiso calc U . R 1 . .
C C32 0.8834(2) 0.00509(17) 0.11304(12) 0.0197(4) Uani d . . . 1 . .
H H32 0.82659 0.038369 0.073192 0.024 Uiso calc U . R 1 . .
C C33 1.0727(2) 0.52821(17) 0.34377(11) 0.0181(4) Uani d . . . 1 . .
C C34 1.0422(3) 0.61247(18) 0.37296(11) 0.0216(4) Uani d . . . 1 . .
H H34 0.960195 0.630676 0.396112 0.026 Uiso calc U . R 1 . .
C C35 1.1324(3) 0.66979(19) 0.36806(13) 0.0279(5) Uani d . . . 1 . .
H H35 1.111841 0.727087 0.387959 0.033 Uiso calc U . R 1 . .
C C36 1.2515(3) 0.6436(2) 0.33437(14) 0.0320(6) Uani d . . . 1 . .
H H36 1.312676 0.68283 0.331298 0.038 Uiso calc U . R 1 . .
C C37 1.2824(3) 0.5604(2) 0.30503(14) 0.0304(5) Uani d . . . 1 . .
H H37 1.364384 0.543042 0.281737 0.037 Uiso calc U . R 1 . .
C C38 1.1936(2) 0.5023(2) 0.30962(13) 0.0244(5) Uani d . . . 1 . .
H H38 1.214906 0.445041 0.289611 0.029 Uiso calc U . R 1 . .
C C39 1.0466(2) 0.32665(17) 0.42427(11) 0.0171(4) Uani d . . . 1 . .
C C40 1.1449(2) 0.32815(18) 0.46551(12) 0.0217(4) Uani d . . . 1 . .
H H40 1.173921 0.389997 0.45503 0.026 Uiso calc U . R 1 . .
C C41 1.2010(3) 0.2397(2) 0.52204(13) 0.0266(5) Uani d . . . 1 . .
H H41 1.267751 0.241698 0.549979 0.032 Uiso calc U . R 1 . .
C C42 1.1598(3) 0.14914(19) 0.53754(13) 0.0276(5) Uani d . . . 1 . .
H H42 1.197816 0.088893 0.576133 0.033 Uiso calc U . R 1 . .
C C43 1.0631(3) 0.1468(2) 0.49667(14) 0.0308(6) Uani d . . . 1 . .
H H43 1.034967 0.084493 0.507299 0.037 Uiso calc U . R 1 . .
C C44 1.0060(3) 0.23462(19) 0.43993(13) 0.0270(5) Uani d . . . 1 . .
H H44 0.939816 0.231887 0.412027 0.032 Uiso calc U . R 1 . .
C C45 0.8112(2) 0.51377(17) 0.38924(11) 0.0172(4) Uani d . . . 1 . .
C C46 0.7790(2) 0.47480(19) 0.45723(12) 0.0212(4) Uani d . . . 1 . .
H H46 0.839882 0.411717 0.486678 0.025 Uiso calc U . R 1 . .
C C47 0.6582(3) 0.5276(2) 0.48238(13) 0.0272(5) Uani d . . . 1 . .
H H47 0.637175 0.500546 0.528908 0.033 Uiso calc U . R 1 . .
C C48 0.5687(3) 0.6191(2) 0.43992(14) 0.0284(5) Uani d . . . 1 . .
H H48 0.485392 0.65404 0.456905 0.034 Uiso calc U . R 1 . .
C C49 0.6008(2) 0.6598(2) 0.37235(13) 0.0259(5) Uani d . . . 1 . .
H H49 0.540014 0.723517 0.343391 0.031 Uiso calc U . R 1 . .
C C50 0.7212(2) 0.60795(18) 0.34685(12) 0.0216(4) Uani d . . . 1 . .
H H50 0.742634 0.636358 0.300581 0.026 Uiso calc U . R 1 . .
C C51 0.3830(4) 0.4565(3) 0.1167(2) 0.0644(12) Uani d . . . 1 . .
H H51A 0.454355 0.485474 0.094207 0.097 Uiso calc U . R 1 . .
H H51B 0.307549 0.515153 0.125455 0.097 Uiso calc U . R 1 . .
H H51C 0.352089 0.424168 0.087065 0.097 Uiso calc U . R 1 . .
C C52 0.4338(3) 0.3766(3) 0.1797(2) 0.0450(8) Uani d . . . 1 . .
N N1 0.4745(4) 0.3121(4) 0.2297(2) 0.0833(13) Uani d . . . 1 . .
O O1 0.69138(18) 0.49429(14) 0.06669(10) 0.0295(4) Uani d . . . 1 . .
O O2 1.1028(2) 0.45455(17) 0.05951(10) 0.0342(4) Uani d . . . 1 . .
O O3 0.64271(18) 0.55019(16) 0.21166(10) 0.0340(4) Uani d . . . 1 . .
O O4 1.0161(2) 0.60045(15) 0.16130(9) 0.0324(4) Uani d . . . 1 . .
O O5 0.82615(16) 0.23204(12) 0.21197(8) 0.0184(3) Uani d . . . 1 . .
O O6 0.86766(17) 0.27856(13) 0.30214(8) 0.0201(3) Uani d . . . 1 . .
O O7 0.77993(19) 0.12358(14) 0.39138(9) 0.0273(4) Uani d . . . 1 . .
O O8 1.10895(15) 0.20738(12) 0.20005(8) 0.0184(3) Uani d . . . 1 . .
O O9 1.12824(16) 0.30211(13) 0.26846(8) 0.0209(3) Uani d . . . 1 . .
O O10 1.31156(18) 0.03391(15) 0.26572(10) 0.0321(4) Uani d . . . 1 . .

loop_
_atom_site_aniso_label
_atom_site_aniso_U_11
_atom_site_aniso_U_22
_atom_site_aniso_U_33
_atom_site_aniso_U_12
_atom_site_aniso_U_13
_atom_site_aniso_U_23
Ru1 0.01292(7) 0.01304(7) 0.01086(7) -0.00451(5) -0.00107(5) -0.00309(5)
Ru2 0.01461(8) 0.01338(7) 0.01118(7) -0.00585(6) -0.00064(5) -0.00328(5)
P1 0.0121(2) 0.0127(2) 0.0117(2) -0.00330(17) -0.00131(17) -0.00300(18)
P2 0.0180(2) 0.0149(2) 0.0119(2) -0.00677(19) -0.00120(18) -0.00329(18)
Si1 0.0285(4) 0.0268(3) 0.0292(4) -0.0078(3) -0.0006(3) -0.0060(3)
Si2 0.0333(4) 0.0356(4) 0.0276(4) -0.0112(3) 0.0041(3) -0.0105(3)
C1 0.0220(10) 0.0173(9) 0.0209(10) -0.0057(8) -0.0031(8) -0.0072(8)
C2 0.0272(11) 0.0238(10) 0.0148(9) -0.0119(9) 0.0004(8) -0.0075(8)
C3 0.0231(11) 0.0215(10) 0.0187(10) -0.0058(8) -0.0020(8) -0.0081(8)
C4 0.0267(11) 0.0227(10) 0.0136(9) -0.0109(9) -0.0031(8) -0.0043(8)
C5 0.0175(9) 0.0165(9) 0.0177(10) -0.0077(7) 0.0023(7) -0.0044(8)
C6 0.0375(13) 0.0237(11) 0.0225(11) -0.0202(10) 0.0078(10) -0.0069(9)
C7 0.049(2) 0.098(3) 0.065(3) -0.043(2) 0.0238(19) -0.042(2)
C8 0.0464(18) 0.0390(16) 0.0347(15) 0.0027(13) -0.0017(13) -0.0144(13)
C9 0.059(2) 0.0509(19) 0.0284(15) -0.0026(16) 0.0030(14) -0.0086(14)
C10 0.0137(9) 0.0221(10) 0.0202(10) -0.0034(8) -0.0023(8) -0.0057(8)
C11 0.0271(12) 0.0309(13) 0.0349(14) 0.0038(10) -0.0149(11) -0.0141(11)
C12 0.0368(15) 0.0332(14) 0.0299(14) -0.0099(11) -0.0032(11) -0.0095(11)
C13 0.078(3) 0.0458(19) 0.0417(19) -0.0335(18) 0.0129(18) -0.0086(15)
C14 0.0290(14) 0.0407(16) 0.062(2) -0.0075(12) -0.0080(14) -0.0235(15)
C15 0.0137(9) 0.0123(8) 0.0158(9) -0.0026(7) -0.0026(7) -0.0029(7)
C16 0.0161(9) 0.0198(10) 0.0179(10) -0.0048(8) -0.0009(8) -0.0062(8)
C17 0.0134(9) 0.0236(11) 0.0281(12) -0.0042(8) -0.0037(8) -0.0062(9)
C18 0.0213(11) 0.0257(11) 0.0252(12) -0.0067(9) -0.0113(9) -0.0028(9)
C19 0.0244(11) 0.0274(11) 0.0162(10) -0.0070(9) -0.0051(8) -0.0056(9)
C20 0.0177(10) 0.0203(10) 0.0155(9) -0.0064(8) -0.0015(7) -0.0043(8)
C21 0.0124(8) 0.0179(9) 0.0142(9) -0.0030(7) -0.0022(7) -0.0063(7)
C22 0.0176(10) 0.0183(9) 0.0161(9) -0.0051(8) 0.0000(7) -0.0038(8)
C23 0.0196(10) 0.0284(11) 0.0197(10) -0.0101(9) 0.0004(8) -0.0062(9)
C24 0.0126(9) 0.0372(13) 0.0226(11) -0.0060(9) 0.0003(8) -0.0117(10)
C25 0.0145(9) 0.0262(11) 0.0253(11) 0.0009(8) -0.0034(8) -0.0108(9)
C26 0.0161(9) 0.0190(10) 0.0188(10) -0.0028(8) -0.0022(8) -0.0056(8)
C27 0.0165(9) 0.0138(9) 0.0138(9) -0.0039(7) 0.0002(7) -0.0032(7)
C28 0.0301(12) 0.0181(10) 0.0228(11) -0.0086(9) -0.0087(9) -0.0023(8)
C29 0.0363(13) 0.0200(11) 0.0215(11) -0.0084(10) -0.0112(10) 0.0002(9)
C30 0.0309(12) 0.0164(10) 0.0240(11) -0.0086(9) -0.0021(9) -0.0004(8)
C31 0.0263(11) 0.0198(10) 0.0257(11) -0.0115(9) -0.0021(9) -0.0044(9)
C32 0.0211(10) 0.0179(10) 0.0194(10) -0.0065(8) -0.0047(8) -0.0029(8)
C33 0.0228(10) 0.0175(9) 0.0145(9) -0.0098(8) -0.0047(8) -0.0008(7)
C34 0.0322(12) 0.0181(10) 0.0159(10) -0.0119(9) -0.0053(9) -0.0012(8)
C35 0.0429(15) 0.0193(10) 0.0225(11) -0.0160(10) -0.0137(10) 0.0022(9)
C36 0.0353(14) 0.0284(12) 0.0323(13) -0.0210(11) -0.0156(11) 0.0062(10)
C37 0.0232(12) 0.0343(13) 0.0321(13) -0.0152(10) -0.0049(10) 0.0003(11)
C38 0.0226(11) 0.0267(11) 0.0251(12) -0.0111(9) -0.0026(9) -0.0053(9)
C39 0.0204(10) 0.0156(9) 0.0141(9) -0.0049(7) -0.0011(7) -0.0033(7)
C40 0.0251(11) 0.0184(10) 0.0218(11) -0.0071(8) -0.0063(9) -0.0043(8)
C41 0.0277(12) 0.0243(11) 0.0242(12) -0.0058(9) -0.0097(9) -0.0021(9)
C42 0.0330(13) 0.0190(10) 0.0238(12) -0.0037(9) -0.0060(10) 0.0001(9)
C43 0.0433(15) 0.0204(11) 0.0280(13) -0.0156(10) -0.0078(11) 0.0019(9)
C44 0.0359(13) 0.0228(11) 0.0232(12) -0.0146(10) -0.0083(10) -0.0007(9)
C45 0.0204(10) 0.0168(9) 0.0166(9) -0.0071(8) -0.0032(8) -0.0058(8)
C46 0.0233(11) 0.0232(10) 0.0171(10) -0.0083(9) 0.0000(8) -0.0051(8)
C47 0.0254(12) 0.0349(13) 0.0233(12) -0.0105(10) 0.0045(9) -0.0113(10)
C48 0.0209(11) 0.0331(13) 0.0339(13) -0.0067(10) 0.0016(10) -0.0159(11)
C49 0.0222(11) 0.0234(11) 0.0305(13) -0.0028(9) -0.0056(9) -0.0088(10)
C50 0.0246(11) 0.0209(10) 0.0192(10) -0.0069(8) -0.0037(8) -0.0051(8)
C51 0.0340(17) 0.046(2) 0.096(3) -0.0094(15) 0.0040(19) 0.000(2)
C52 0.0297(15) 0.0468(18) 0.063(2) -0.0125(13) 0.0094(15) -0.0236(17)
N1 0.064(2) 0.111(3) 0.059(2) -0.017(2) -0.0017(19) -0.012(2)
O1 0.0277(9) 0.0243(8) 0.0300(9) 0.0012(7) -0.0114(7) -0.0064(7)
O2 0.0472(12) 0.0421(11) 0.0267(9) -0.0328(10) 0.0121(8) -0.0116(8)
O3 0.0230(9) 0.0399(11) 0.0358(10) 0.0026(8) -0.0079(8) -0.0179(9)
O4 0.0490(12) 0.0310(9) 0.0222(9) -0.0263(9) -0.0028(8) 0.0005(7)
O5 0.0216(8) 0.0210(7) 0.0176(7) -0.0127(6) 0.0046(6) -0.0074(6)
O6 0.0278(8) 0.0206(7) 0.0156(7) -0.0138(6) 0.0010(6) -0.0044(6)
O7 0.0340(10) 0.0258(8) 0.0205(8) -0.0130(7) 0.0029(7) -0.0014(7)
O8 0.0153(7) 0.0188(7) 0.0195(7) -0.0016(6) -0.0047(6) -0.0064(6)
O9 0.0176(7) 0.0238(8) 0.0228(8) -0.0046(6) -0.0047(6) -0.0100(6)
O10 0.0250(9) 0.0283(9) 0.0396(11) -0.0008(7) -0.0068(8) -0.0115(8)

loop_
_atom_type_symbol
_atom_type_description
_atom_type_scat_dispersion_real
_atom_type_scat_dispersion_imag
_atom_type_scat_source
C C 0.0033 0.0016 'International Tables Vol C Tables 4.2.6.8 and 6.1.1.4'
H H 0.0000 0.0000 'International Tables Vol C Tables 4.2.6.8 and 6.1.1.4'
O O 0.0106 0.0060 'International Tables Vol C Tables 4.2.6.8 and 6.1.1.4'
Si Si 0.0817 0.0704 'International Tables Vol C Tables 4.2.6.8 and 6.1.1.4'
P P 0.1023 0.0942 'International Tables Vol C Tables 4.2.6.8 and 6.1.1.4'
Ru Ru -1.2594 0.8363 'International Tables Vol C Tables 4.2.6.8 and 6.1.1.4'
N N 0.0061 0.0033 'International Tables Vol C Tables 4.2.6.8 and 6.1.1.4'

loop_
_geom_angle_atom_site_label_1
_geom_angle_atom_site_label_2
_geom_angle_atom_site_label_3
_geom_angle_site_symmetry_1
_geom_angle_site_symmetry_3
_geom_angle
C2 Ru1 C1 . . 88.59(10)
C2 Ru1 O5 . . 174.30(8)
C1 Ru1 O5 . . 94.65(8)
C2 Ru1 O8 . . 91.28(9)
C1 Ru1 O8 . . 177.41(8)
O5 Ru1 O8 . . 85.27(6)
C2 Ru1 P1 . . 100.17(7)
C1 Ru1 P1 . . 96.51(7)
O5 Ru1 P1 . . 84.15(4)
O8 Ru1 P1 . . 86.06(4)
C2 Ru1 Ru2 . . 91.07(7)
C1 Ru1 Ru2 . . 95.88(7)
O5 Ru1 Ru2 . . 83.94(4)
O8 Ru1 Ru2 . . 81.53(4)
P1 Ru1 Ru2 . . 163.440(14)
C4 Ru2 C3 . . 89.19(10)
C4 Ru2 O6 . . 177.64(8)
C3 Ru2 O6 . . 90.74(9)
C4 Ru2 O9 . . 95.18(9)
C3 Ru2 O9 . . 174.44(8)
O6 Ru2 O9 . . 84.76(6)
C4 Ru2 P2 . . 93.04(7)
C3 Ru2 P2 . . 100.37(7)
O6 Ru2 P2 . . 89.30(4)
O9 Ru2 P2 . . 82.88(4)
C4 Ru2 Ru1 . . 96.02(7)
C3 Ru2 Ru1 . . 92.06(7)
O6 Ru2 Ru1 . . 81.62(4)
O9 Ru2 Ru1 . . 84.06(4)
P2 Ru2 Ru1 . . 164.713(15)
C15 P1 C21 . . 104.07(9)
C15 P1 C27 . . 102.17(9)
C21 P1 C27 . . 103.19(9)
C15 P1 Ru1 . . 116.05(7)
C21 P1 Ru1 . . 114.83(7)
C27 P1 Ru1 . . 114.80(7)
C45 P2 C33 . . 104.21(10)
C45 P2 C39 . . 103.37(10)
C33 P2 C39 . . 101.72(10)
C45 P2 Ru2 . . 114.95(7)
C33 P2 Ru2 . . 113.01(7)
C39 P2 Ru2 . . 117.82(7)
O10 Si1 C12 . . 104.14(12)
O10 Si1 C13 . . 110.66(15)
C12 Si1 C13 . . 111.09(15)
O10 Si1 C14 . . 109.06(13)
C12 Si1 C14 . . 111.73(14)
C13 Si1 C14 . . 110.01(18)
O7 Si2 C7 . . 109.54(15)
O7 Si2 C9 . . 104.92(13)
C7 Si2 C9 . . 111.45(19)
O7 Si2 C8 . . 109.74(13)
C7 Si2 C8 . . 109.05(19)
C9 Si2 C8 . . 112.05(16)
O1 C1 Ru1 . . 178.8(2)
O2 C2 Ru1 . . 178.2(2)
O3 C3 Ru2 . . 179.2(2)
O4 C4 Ru2 . . 178.6(2)
O6 C5 O5 . . 126.6(2)
O6 C5 C6 . . 118.47(19)
O5 C5 C6 . . 114.91(19)
O7 C6 C5 . . 114.29(19)
O7 C6 H6A . . 108.7
C5 C6 H6A . . 108.7
O7 C6 H6B . . 108.7
C5 C6 H6B . . 108.7
H6A C6 H6B . . 107.6
Si2 C7 H7A . . 109.5
Si2 C7 H7B . . 109.5
H7A C7 H7B . . 109.5
Si2 C7 H7C . . 109.5
H7A C7 H7C . . 109.5
H7B C7 H7C . . 109.5
Si2 C8 H8A . . 109.5
Si2 C8 H8B . . 109.5
H8A C8 H8B . . 109.5
Si2 C8 H8C . . 109.5
H8A C8 H8C . . 109.5
H8B C8 H8C . . 109.5
Si2 C9 H9A . . 109.5
Si2 C9 H9B . . 109.5
H9A C9 H9B . . 109.5
Si2 C9 H9C . . 109.5
H9A C9 H9C . . 109.5
H9B C9 H9C . . 109.5
O8 C10 O9 . . 126.4(2)
O8 C10 C11 . . 118.6(2)
O9 C10 C11 . . 115.0(2)
O10 C11 C10 . . 113.2(2)
O10 C11 H11A . . 108.9
C10 C11 H11A . . 108.9
O10 C11 H11B . . 108.9
C10 C11 H11B . . 108.9
H11A C11 H11B . . 107.7
Si1 C12 H12A . . 109.5
Si1 C12 H12B . . 109.5
H12A C12 H12B . . 109.5
Si1 C12 H12C . . 109.5
H12A C12 H12C . . 109.5
H12B C12 H12C . . 109.5
Si1 C13 H13A . . 109.5
Si1 C13 H13B . . 109.5
H13A C13 H13B . . 109.5
Si1 C13 H13C . . 109.5
H13A C13 H13C . . 109.5
H13B C13 H13C . . 109.5
Si1 C14 H14A . . 109.5
Si1 C14 H14B . . 109.5
H14A C14 H14B . . 109.5
Si1 C14 H14C . . 109.5
H14A C14 H14C . . 109.5
H14B C14 H14C . . 109.5
C20 C15 C16 . . 119.27(19)
C20 C15 P1 . . 122.90(16)
C16 C15 P1 . . 117.71(16)
C17 C16 C15 . . 120.2(2)
C17 C16 H16 . . 119.9
C15 C16 H16 . . 119.9
C18 C17 C16 . . 120.1(2)
C18 C17 H17 . . 119.9
C16 C17 H17 . . 119.9
C17 C18 C19 . . 120.1(2)
C17 C18 H18 . . 119.9
C19 C18 H18 . . 119.9
C18 C19 C20 . . 120.0(2)
C18 C19 H19 . . 120.0
C20 C19 H19 . . 120.0
C19 C20 C15 . . 120.3(2)
C19 C20 H20 . . 119.8
C15 C20 H20 . . 119.8
C22 C21 C26 . . 119.17(19)
C22 C21 P1 . . 118.40(15)
C26 C21 P1 . . 122.43(17)
C23 C22 C21 . . 120.5(2)
C23 C22 H22 . . 119.7
C21 C22 H22 . . 119.7
C22 C23 C24 . . 119.9(2)
C22 C23 H23 . . 120.1
C24 C23 H23 . . 120.1
C25 C24 C23 . . 120.0(2)
C25 C24 H24 . . 120.0
C23 C24 H24 . . 120.0
C24 C25 C26 . . 120.5(2)
C24 C25 H25 . . 119.7
C26 C25 H25 . . 119.7
C25 C26 C21 . . 119.9(2)
C25 C26 H26 . . 120.1
C21 C26 H26 . . 120.1
C32 C27 C28 . . 118.81(19)
C32 C27 P1 . . 122.48(16)
C28 C27 P1 . . 118.67(16)
C29 C28 C27 . . 120.3(2)
C29 C28 H28 . . 119.9
C27 C28 H28 . . 119.9
C28 C29 C30 . . 120.7(2)
C28 C29 H29 . . 119.7
C30 C29 H29 . . 119.7
C31 C30 C29 . . 119.1(2)
C31 C30 H30 . . 120.4
C29 C30 H30 . . 120.4
C30 C31 C32 . . 120.6(2)
C30 C31 H31 . . 119.7
C32 C31 H31 . . 119.7
C27 C32 C31 . . 120.5(2)
C27 C32 H32 . . 119.8
C31 C32 H32 . . 119.8
C34 C33 C38 . . 119.6(2)
C34 C33 P2 . . 122.33(18)
C38 C33 P2 . . 117.94(17)
C35 C34 C33 . . 119.8(2)
C35 C34 H34 . . 120.1
C33 C34 H34 . . 120.1
C36 C35 C34 . . 120.2(2)
C36 C35 H35 . . 119.9
C34 C35 H35 . . 119.9
C35 C36 C37 . . 120.4(2)
C35 C36 H36 . . 119.8
C37 C36 H36 . . 119.8
C36 C37 C38 . . 120.1(3)
C36 C37 H37 . . 120.0
C38 C37 H37 . . 120.0
C37 C38 C33 . . 119.9(2)
C37 C38 H38 . . 120.1
C33 C38 H38 . . 120.1
C40 C39 C44 . . 119.0(2)
C40 C39 P2 . . 121.61(17)
C44 C39 P2 . . 119.34(17)
C39 C40 C41 . . 120.6(2)
C39 C40 H40 . . 119.7
C41 C40 H40 . . 119.7
C42 C41 C40 . . 120.1(2)
C42 C41 H41 . . 119.9
C40 C41 H41 . . 119.9
C43 C42 C41 . . 119.6(2)
C43 C42 H42 . . 120.2
C41 C42 H42 . . 120.2
C42 C43 C44 . . 120.9(2)
C42 C43 H43 . . 119.5
C44 C43 H43 . . 119.5
C43 C44 C39 . . 119.8(2)
C43 C44 H44 . . 120.1
C39 C44 H44 . . 120.1
C46 C45 C50 . . 119.0(2)
C46 C45 P2 . . 122.42(17)
C50 C45 P2 . . 118.59(17)
C47 C46 C45 . . 120.5(2)
C47 C46 H46 . . 119.8
C45 C46 H46 . . 119.8
C48 C47 C46 . . 120.2(2)
C48 C47 H47 . . 119.9
C46 C47 H47 . . 119.9
C47 C48 C49 . . 119.8(2)
C47 C48 H48 . . 120.1
C49 C48 H48 . . 120.1
C50 C49 C48 . . 120.4(2)
C50 C49 H49 . . 119.8
C48 C49 H49 . . 119.8
C49 C50 C45 . . 120.1(2)
C49 C50 H50 . . 120.0
C45 C50 H50 . . 120.0
C52 C51 H51A . . 109.5
C52 C51 H51B . . 109.5
H51A C51 H51B . . 109.5
C52 C51 H51C . . 109.5
H51A C51 H51C . . 109.5
H51B C51 H51C . . 109.5
N1 C52 C51 . . 179.4(5)
C5 O5 Ru1 . . 120.29(14)
C5 O6 Ru2 . . 123.42(14)
C6 O7 Si2 . . 121.78(17)
C10 O8 Ru1 . . 124.00(14)
C10 O9 Ru2 . . 119.47(14)
C11 O10 Si1 . . 122.90(19)

loop_
_geom_bond_atom_site_label_1
_geom_bond_atom_site_label_2
_geom_bond_site_symmetry_2
_geom_bond_distance
Ru1 C2 . 1.842(2)
Ru1 C1 . 1.846(2)
Ru1 O5 . 2.1208(15)
Ru1 O8 . 2.1301(15)
Ru1 P1 . 2.4399(5)
Ru1 Ru2 . 2.7236(2)
Ru2 C4 . 1.842(2)
Ru2 C3 . 1.846(2)
Ru2 O6 . 2.1272(15)
Ru2 O9 . 2.1274(16)
Ru2 P2 . 2.4340(6)
P1 C15 . 1.825(2)
P1 C21 . 1.827(2)
P1 C27 . 1.829(2)
P2 C45 . 1.826(2)
P2 C33 . 1.827(2)
P2 C39 . 1.833(2)
Si1 O10 . 1.657(2)
Si1 C12 . 1.850(3)
Si1 C13 . 1.851(3)
Si1 C14 . 1.863(3)
Si2 O7 . 1.671(2)
Si2 C7 . 1.845(4)
Si2 C9 . 1.858(3)
Si2 C8 . 1.870(3)
C1 O1 . 1.149(3)
C2 O2 . 1.149(3)
C3 O3 . 1.150(3)
C4 O4 . 1.150(3)
C5 O6 . 1.256(3)
C5 O5 . 1.257(3)
C5 C6 . 1.520(3)
C6 O7 . 1.419(3)
C6 H6A . 0.99
C6 H6B . 0.99
C7 H7A . 0.98
C7 H7B . 0.98
C7 H7C . 0.98
C8 H8A . 0.98
C8 H8B . 0.98
C8 H8C . 0.98
C9 H9A . 0.98
C9 H9B . 0.98
C9 H9C . 0.98
C10 O8 . 1.251(3)
C10 O9 . 1.259(3)
C10 C11 . 1.519(3)
C11 O10 . 1.413(3)
C11 H11A . 0.99
C11 H11B . 0.99
C12 H12A . 0.98
C12 H12B . 0.98
C12 H12C . 0.98
C13 H13A . 0.98
C13 H13B . 0.98
C13 H13C . 0.98
C14 H14A . 0.98
C14 H14B . 0.98
C14 H14C . 0.98
C15 C20 . 1.395(3)
C15 C16 . 1.400(3)
C16 C17 . 1.390(3)
C16 H16 . 0.95
C17 C18 . 1.387(3)
C17 H17 . 0.95
C18 C19 . 1.389(3)
C18 H18 . 0.95
C19 C20 . 1.391(3)
C19 H19 . 0.95
C20 H20 . 0.95
C21 C22 . 1.398(3)
C21 C26 . 1.399(3)
C22 C23 . 1.388(3)
C22 H22 . 0.95
C23 C24 . 1.392(3)
C23 H23 . 0.95
C24 C25 . 1.383(4)
C24 H24 . 0.95
C25 C26 . 1.392(3)
C25 H25 . 0.95
C26 H26 . 0.95
C27 C32 . 1.391(3)
C27 C28 . 1.397(3)
C28 C29 . 1.386(3)
C28 H28 . 0.95
C29 C30 . 1.390(3)
C29 H29 . 0.95
C30 C31 . 1.381(3)
C30 H30 . 0.95
C31 C32 . 1.392(3)
C31 H31 . 0.95
C32 H32 . 0.95
C33 C34 . 1.396(3)
C33 C38 . 1.399(3)
C34 C35 . 1.393(3)
C34 H34 . 0.95
C35 C36 . 1.380(4)
C35 H35 . 0.95
C36 C37 . 1.384(4)
C36 H36 . 0.95
C37 C38 . 1.391(3)
C37 H37 . 0.95
C38 H38 . 0.95
C39 C40 . 1.392(3)
C39 C44 . 1.397(3)
C40 C41 . 1.393(3)
C40 H40 . 0.95
C41 C42 . 1.383(4)
C41 H41 . 0.95
C42 C43 . 1.378(4)
C42 H42 . 0.95
C43 C44 . 1.394(3)
C43 H43 . 0.95
C44 H44 . 0.95
C45 C46 . 1.392(3)
C45 C50 . 1.401(3)
C46 C47 . 1.392(3)
C46 H46 . 0.95
C47 C48 . 1.381(4)
C47 H47 . 0.95
C48 C49 . 1.388(4)
C48 H48 . 0.95
C49 C50 . 1.388(3)
C49 H49 . 0.95
C50 H50 . 0.95
C51 C52 . 1.419(5)
C51 H51A . 0.98
C51 H51B . 0.98
C51 H51C . 0.98
C52 N1 . 1.132(5)
